data_1568416
loop_
_publ_author_name
'Muller, Cyprien'
'Hork\'y, Filip'
'Vayer, Marie'
'Golushko, Andrei'
'Leb&#x0153;uf, David'
'Moran, Joseph'

_publ_section_title
;
 Synthesis of functionalised isochromans: epoxides as aldehyde surrogates
 in hexafluoroisopropanol
;
_journal_issue 11
_journal_name_full 'Chemical Science'
_journal_page_first 2983
_journal_page_last 2989
_journal_paper_doi 10.1039/D2SC06692K
_journal_volume 14
_journal_year 2023
_chemical_formula_moiety 'C20 H18 F6 O3'
_chemical_formula_sum 'C20 H18 F6 O3'
_chemical_formula_weight 420.34
_chemical_melting_point 417.0(10)
_chemical_name_systematic 1-(3,5-bis(trifluoromethyl)benzyl)-6,7-dimethoxyisochromane
_space_group_crystal_system monoclinic
_space_group_IT_number 14
_space_group_name_Hall '-P 2yn'
_space_group_name_H-M_alt 'P 1 21/n 1'
_atom_sites_solution_hydrogens geom
_atom_sites_solution_primary direct
_atom_sites_solution_secondary difmap
_audit_block_doi 10.5517/ccdc.csd.cc2f5f13
_audit_creation_method SHELXL-2014/7
_audit_update_record
;
2023-02-02 deposited with the CCDC.	2023-02-15 downloaded from the CCDC.
;
_cell_angle_alpha 90
_cell_angle_beta 91.244(3)
_cell_angle_gamma 90
_cell_formula_units_Z 4
_cell_length_a 8.6103(7)
_cell_length_b 7.9713(5)
_cell_length_c 27.483(2)
_cell_measurement_reflns_used 9819
_cell_measurement_temperature 120(2)
_cell_measurement_theta_max 27.97
_cell_measurement_theta_min 2.46
_cell_volume 1885.9(2)
_computing_cell_refinement 'Bruker SAINT'
_computing_data_collection 'Bruker APEX4'
_computing_data_reduction 'Bruker SAINT'
_computing_molecular_graphics 'Bruker SHELXTL'
_computing_publication_material 'Bruker SHELXTL'
_computing_structure_refinement 'SHELXL-2014/7 (Sheldrick, 2014)'
_computing_structure_solution 'SHELXT 2014/5 (Sheldrick, 2014)'
_diffrn_ambient_temperature 120(2)
_diffrn_measured_fraction_theta_full 1.000
_diffrn_measured_fraction_theta_max 1.000
_diffrn_measurement_device_type 'Bruker PHOTON-III CPAD'
_diffrn_measurement_method '\f and \w shuterless scans'
_diffrn_radiation_type MoK\a
_diffrn_radiation_wavelength 0.71073
_diffrn_reflns_av_R_equivalents 0.0421
_diffrn_reflns_av_unetI/netI 0.0143
_diffrn_reflns_Laue_measured_fraction_full 1.000
_diffrn_reflns_Laue_measured_fraction_max 1.000
_diffrn_reflns_limit_h_max 11
_diffrn_reflns_limit_h_min -11
_diffrn_reflns_limit_k_max 9
_diffrn_reflns_limit_k_min -10
_diffrn_reflns_limit_l_max 36
_diffrn_reflns_limit_l_min -36
_diffrn_reflns_number 78056
_diffrn_reflns_point_group_measured_fraction_full 1.000
_diffrn_reflns_point_group_measured_fraction_max 1.000
_diffrn_reflns_theta_full 25.242
_diffrn_reflns_theta_max 28.011
_diffrn_reflns_theta_min 2.464
_diffrn_source 'Mo-ImuS 3.0 microfocus tube'
_exptl_absorpt_coefficient_mu 0.137
_exptl_absorpt_correction_T_max 0.7456
_exptl_absorpt_correction_T_min 0.7261
_exptl_absorpt_correction_type multi-scan
_exptl_absorpt_process_details sadabs
_exptl_crystal_colour colourless
_exptl_crystal_density_diffrn 1.480
_exptl_crystal_description plate
_exptl_crystal_F_000 864
_exptl_crystal_recrystallization_method 'Re-crystallisation from solvent: DCM/Hx'
_exptl_crystal_size_max 0.120
_exptl_crystal_size_mid 0.080
_exptl_crystal_size_min 0.040
_refine_diff_density_max 0.541
_refine_diff_density_min -0.459
_refine_diff_density_rms 0.051
_refine_ls_extinction_method none
_refine_ls_goodness_of_fit_ref 1.055
_refine_ls_hydrogen_treatment constr
_refine_ls_matrix_type full
_refine_ls_number_parameters 264
_refine_ls_number_reflns 4574
_refine_ls_number_restraints 0
_refine_ls_restrained_S_all 1.055
_refine_ls_R_factor_all 0.0511
_refine_ls_R_factor_gt 0.0441
_refine_ls_shift/su_max 0.001
_refine_ls_shift/su_mean 0.000
_refine_ls_structure_factor_coef Fsqd
_refine_ls_weighting_details 'w=1/[\s^2^(Fo^2^)+(0.0543P)^2^+1.3549P] where P=(Fo^2^+2Fc^2^)/3'
_refine_ls_weighting_scheme calc
_refine_ls_wR_factor_gt 0.1150
_refine_ls_wR_factor_ref 0.1214
_reflns_Friedel_coverage 0.000
_reflns_number_gt 3963
_reflns_number_total 4574
_reflns_threshold_expression 'I > 2\s(I)'
_cod_data_source_file d2sc06692k2.cif
_cod_data_source_block jmcm220531
_cod_depositor_comments
;
The following automatic conversions were performed:

data item '_chemical_melting_point' value '416-418' was changed to
'417.0(10)' -- the average value was taken and precision was
estimated.

Automatic conversion script
Id: cif_fix_values 7556 2019-12-06 15:28:31Z antanas 

 Adding full bibliography for 1568413--1568416.cif.
;
_cod_original_sg_symbol_H-M 'P 21/n'
_cod_database_code 1568416
_shelx_shelxl_version_number 2014/7
_shelx_space_group_comment
;
The symmetry employed for this shelxl refinement is uniquely defined
by the following loop, which should always be used as a source of
symmetry information in preference to the above space-group names.
They are only intended as comments.
;
_shelx_estimated_absorpt_t_min 0.984
_shelx_estimated_absorpt_t_max 0.995

loop_
_space_group_symop_operation_xyz
'x, y, z'
'-x+1/2, y+1/2, -z+1/2'
'-x, -y, -z'
'x-1/2, -y-1/2, z-1/2'

loop_
_atom_site_label
_atom_site_type_symbol
_atom_site_fract_x
_atom_site_fract_y
_atom_site_fract_z
_atom_site_U_iso_or_equiv
_atom_site_adp_type
_atom_site_occupancy
_atom_site_site_symmetry_order
_atom_site_calc_flag
_atom_site_refinement_flags_posn
_atom_site_refinement_flags_adp
_atom_site_refinement_flags_occupancy
_atom_site_disorder_assembly
_atom_site_disorder_group
C1 C 0.45807(15) 0.32482(18) 0.40013(5) 0.0190(3) Uani 1 1 d . . . . .
C2 C 0.39820(16) 0.48426(19) 0.39082(5) 0.0209(3) Uani 1 1 d . . . . .
H2 H 0.4176 0.5379 0.3607 0.025 Uiso 1 1 calc R U . . .
C3 C 0.31010(16) 0.56498(18) 0.42559(5) 0.0210(3) Uani 1 1 d . . . . .
C4 C 0.28006(16) 0.48943(18) 0.47002(5) 0.0202(3) Uani 1 1 d . . . . .
H4 H 0.2211 0.5457 0.4938 0.024 Uiso 1 1 calc R U . . .
C5 C 0.33847(16) 0.32981(18) 0.47865(5) 0.0185(3) Uani 1 1 d . . . . .
C6 C 0.42747(16) 0.24769(18) 0.44433(5) 0.0188(3) Uani 1 1 d . . . . .
H6 H 0.4674 0.1389 0.4511 0.023 Uiso 1 1 calc R U . . .
C7 C 0.2401(2) 0.7329(2) 0.41411(6) 0.0293(3) Uani 1 1 d . . . . .
C8 C 0.29858(18) 0.24001(19) 0.52468(5) 0.0236(3) Uani 1 1 d . . . . .
C9 C 0.56122(16) 0.24213(19) 0.36329(5) 0.0215(3) Uani 1 1 d . . . . .
H9A H 0.5227 0.2690 0.3300 0.026 Uiso 1 1 calc R U . . .
H9B H 0.5575 0.1188 0.3675 0.026 Uiso 1 1 calc R U . . .
C10 C 0.72873(15) 0.30314(18) 0.36977(5) 0.0171(3) Uani 1 1 d . . . . .
H10 H 0.7305 0.4280 0.3663 0.021 Uiso 1 1 calc R U . . .
C11 C 0.83790(15) 0.22698(17) 0.33294(5) 0.0165(3) Uani 1 1 d . . . . .
C12 C 0.80150(16) 0.23929(17) 0.28293(5) 0.0183(3) Uani 1 1 d . . . . .
H12 H 0.7092 0.2953 0.2725 0.022 Uiso 1 1 calc R U . . .
C13 C 0.89880(16) 0.17061(17) 0.24854(5) 0.0185(3) Uani 1 1 d . . . . .
C14 C 1.03659(16) 0.08975(17) 0.26419(5) 0.0188(3) Uani 1 1 d . . . . .
C15 C 1.07364(15) 0.08028(17) 0.31323(5) 0.0186(3) Uani 1 1 d . . . . .
H15 H 1.1672 0.0266 0.3236 0.022 Uiso 1 1 calc R U . . .
C16 C 0.97502(15) 0.14888(17) 0.34803(5) 0.0165(3) Uani 1 1 d . . . . .
C17 C 1.02037(16) 0.1433(2) 0.40137(5) 0.0221(3) Uani 1 1 d . . . . .
H17A H 1.1338 0.1606 0.4054 0.027 Uiso 1 1 calc R U . . .
H17B H 0.9944 0.0321 0.4150 0.027 Uiso 1 1 calc R U . . .
C18 C 0.93446(17) 0.2787(2) 0.42822(5) 0.0248(3) Uani 1 1 d . . . . .
H18A H 0.9565 0.2692 0.4636 0.030 Uiso 1 1 calc R U . . .
H18B H 0.9696 0.3906 0.4173 0.030 Uiso 1 1 calc R U . . .
C19 C 0.7352(2) 0.2596(2) 0.18245(6) 0.0336(4) Uani 1 1 d . . . . .
H19A H 0.6439 0.2017 0.1950 0.050 Uiso 1 1 calc R U . . .
H19B H 0.7308 0.2585 0.1468 0.050 Uiso 1 1 calc R U . . .
H19C H 0.7364 0.3758 0.1941 0.050 Uiso 1 1 calc R U . . .
C20 C 1.2769(2) -0.0342(3) 0.24190(6) 0.0367(4) Uani 1 1 d . . . . .
H20A H 1.3367 0.0545 0.2584 0.055 Uiso 1 1 calc R U . . .
H20B H 1.3319 -0.0712 0.2130 0.055 Uiso 1 1 calc R U . . .
H20C H 1.2645 -0.1293 0.2641 0.055 Uiso 1 1 calc R U . . .
O1 O 0.77175(12) 0.26092(14) 0.41867(3) 0.0228(2) Uani 1 1 d . . . . .
O2 O 0.87334(13) 0.17570(14) 0.19931(4) 0.0255(2) Uani 1 1 d . . . . .
O3 O 1.12767(13) 0.02891(14) 0.22776(4) 0.0261(2) Uani 1 1 d . . . . .
F1 F 0.32714(13) 0.82558(13) 0.38479(4) 0.0390(3) Uani 1 1 d . . . . .
F2 F 0.10211(13) 0.71778(16) 0.39119(6) 0.0555(4) Uani 1 1 d . . . . .
F3 F 0.21908(17) 0.82596(14) 0.45377(4) 0.0533(4) Uani 1 1 d . . . . .
F4 F 0.18697(15) 0.12790(18) 0.51748(4) 0.0529(4) Uani 1 1 d . . . . .
F5 F 0.2507(2) 0.34327(16) 0.55909(4) 0.0650(5) Uani 1 1 d . . . . .
F6 F 0.41807(14) 0.15598(16) 0.54412(4) 0.0469(3) Uani 1 1 d . . . . .

loop_
_atom_site_aniso_label
_atom_site_aniso_U_11
_atom_site_aniso_U_22
_atom_site_aniso_U_33
_atom_site_aniso_U_23
_atom_site_aniso_U_13
_atom_site_aniso_U_12
C1 0.0141(6) 0.0249(7) 0.0179(6) -0.0035(5) 0.0013(5) 0.0015(5)
C2 0.0190(6) 0.0266(7) 0.0173(6) 0.0031(5) 0.0034(5) 0.0026(5)
C3 0.0199(6) 0.0222(7) 0.0209(6) 0.0033(5) 0.0025(5) 0.0056(5)
C4 0.0200(6) 0.0227(7) 0.0180(6) -0.0004(5) 0.0042(5) 0.0053(5)
C5 0.0196(6) 0.0207(6) 0.0153(6) 0.0005(5) 0.0006(5) 0.0013(5)
C6 0.0172(6) 0.0191(6) 0.0201(6) -0.0011(5) -0.0002(5) 0.0025(5)
C7 0.0311(8) 0.0275(8) 0.0294(8) 0.0074(6) 0.0057(6) 0.0099(6)
C8 0.0295(7) 0.0236(7) 0.0177(6) 0.0023(5) 0.0024(5) 0.0042(6)
C9 0.0175(6) 0.0277(7) 0.0195(6) -0.0056(5) 0.0038(5) 0.0012(5)
C10 0.0182(6) 0.0201(6) 0.0131(6) -0.0010(5) 0.0013(5) 0.0031(5)
C11 0.0168(6) 0.0165(6) 0.0162(6) -0.0006(5) 0.0033(5) 0.0007(5)
C12 0.0188(6) 0.0193(6) 0.0169(6) -0.0001(5) 0.0013(5) 0.0030(5)
C13 0.0231(6) 0.0180(6) 0.0144(6) -0.0009(5) 0.0014(5) 0.0009(5)
C14 0.0201(6) 0.0176(6) 0.0190(6) -0.0027(5) 0.0063(5) 0.0024(5)
C15 0.0181(6) 0.0180(6) 0.0199(6) -0.0002(5) 0.0020(5) 0.0037(5)
C16 0.0177(6) 0.0162(6) 0.0157(6) -0.0003(5) 0.0021(5) 0.0001(5)
C17 0.0190(6) 0.0301(7) 0.0173(6) -0.0004(5) -0.0002(5) 0.0066(6)
C18 0.0207(7) 0.0369(8) 0.0168(6) -0.0066(6) -0.0024(5) 0.0068(6)
C19 0.0428(9) 0.0412(9) 0.0164(7) -0.0025(6) -0.0052(6) 0.0193(8)
C20 0.0328(9) 0.0472(10) 0.0305(8) -0.0027(7) 0.0096(7) 0.0213(8)
O1 0.0192(5) 0.0353(6) 0.0140(4) 0.0007(4) 0.0020(4) 0.0068(4)
O2 0.0316(6) 0.0317(6) 0.0132(5) -0.0018(4) 0.0011(4) 0.0103(5)
O3 0.0276(5) 0.0316(6) 0.0194(5) -0.0044(4) 0.0063(4) 0.0112(4)
F1 0.0425(6) 0.0307(5) 0.0440(6) 0.0183(4) 0.0066(5) 0.0079(4)
F2 0.0316(6) 0.0413(7) 0.0928(10) 0.0185(7) -0.0167(6) 0.0110(5)
F3 0.0887(10) 0.0316(6) 0.0403(6) 0.0049(5) 0.0178(6) 0.0306(6)
F4 0.0547(7) 0.0670(8) 0.0369(6) 0.0216(6) -0.0044(5) -0.0314(6)
F5 0.1323(14) 0.0385(7) 0.0258(5) 0.0070(5) 0.0344(7) 0.0275(7)
F6 0.0432(6) 0.0570(7) 0.0404(6) 0.0275(5) -0.0034(5) 0.0105(5)

loop_
_atom_type_symbol
_atom_type_description
_atom_type_scat_dispersion_real
_atom_type_scat_dispersion_imag
_atom_type_scat_source
C C 0.0033 0.0016 'International Tables Vol C Tables 4.2.6.8 and 6.1.1.4'
H H 0.0000 0.0000 'International Tables Vol C Tables 4.2.6.8 and 6.1.1.4'
O O 0.0106 0.0060 'International Tables Vol C Tables 4.2.6.8 and 6.1.1.4'
F F 0.0171 0.0103 'International Tables Vol C Tables 4.2.6.8 and 6.1.1.4'

loop_
_geom_angle_atom_site_label_1
_geom_angle_atom_site_label_2
_geom_angle_atom_site_label_3
_geom_angle
_geom_angle_site_symmetry_1
_geom_angle_site_symmetry_3
_geom_angle_publ_flag
C6 C1 C2 119.14(12) . . ?
C6 C1 C9 121.12(13) . . ?
C2 C1 C9 119.67(13) . . ?
C3 C2 C1 120.07(13) . . ?
C3 C2 H2 120.0 . . ?
C1 C2 H2 120.0 . . ?
C4 C3 C2 121.17(13) . . ?
C4 C3 C7 119.36(13) . . ?
C2 C3 C7 119.41(13) . . ?
C5 C4 C3 118.28(13) . . ?
C5 C4 H4 120.9 . . ?
C3 C4 H4 120.9 . . ?
C4 C5 C6 121.24(13) . . ?
C4 C5 C8 119.55(12) . . ?
C6 C5 C8 119.13(13) . . ?
C5 C6 C1 120.09(13) . . ?
C5 C6 H6 120.0 . . ?
C1 C6 H6 120.0 . . ?
F3 C7 F1 105.86(15) . . ?
F3 C7 F2 107.42(14) . . ?
F1 C7 F2 105.66(13) . . ?
F3 C7 C3 112.68(13) . . ?
F1 C7 C3 113.16(13) . . ?
F2 C7 C3 111.57(14) . . ?
F4 C8 F5 106.85(15) . . ?
F4 C8 F6 105.83(13) . . ?
F5 C8 F6 106.02(13) . . ?
F4 C8 C5 112.01(12) . . ?
F5 C8 C5 112.69(13) . . ?
F6 C8 C5 112.94(13) . . ?
C1 C9 C10 110.47(11) . . ?
C1 C9 H9A 109.6 . . ?
C10 C9 H9A 109.6 . . ?
C1 C9 H9B 109.6 . . ?
C10 C9 H9B 109.6 . . ?
H9A C9 H9B 108.1 . . ?
O1 C10 C11 112.39(11) . . ?
O1 C10 C9 105.05(11) . . ?
C11 C10 C9 112.97(11) . . ?
O1 C10 H10 108.8 . . ?
C11 C10 H10 108.8 . . ?
C9 C10 H10 108.8 . . ?
C16 C11 C12 119.51(12) . . ?
C16 C11 C10 120.85(12) . . ?
C12 C11 C10 119.62(12) . . ?
C13 C12 C11 120.84(12) . . ?
C13 C12 H12 119.6 . . ?
C11 C12 H12 119.6 . . ?
O2 C13 C12 125.16(12) . . ?
O2 C13 C14 115.58(12) . . ?
C12 C13 C14 119.26(12) . . ?
O3 C14 C15 124.68(12) . . ?
O3 C14 C13 115.40(12) . . ?
C15 C14 C13 119.89(12) . . ?
C14 C15 C16 120.91(12) . . ?
C14 C15 H15 119.5 . . ?
C16 C15 H15 119.5 . . ?
C11 C16 C15 119.58(12) . . ?
C11 C16 C17 120.21(12) . . ?
C15 C16 C17 120.18(12) . . ?
C16 C17 C18 109.53(12) . . ?
C16 C17 H17A 109.8 . . ?
C18 C17 H17A 109.8 . . ?
C16 C17 H17B 109.8 . . ?
C18 C17 H17B 109.8 . . ?
H17A C17 H17B 108.2 . . ?
O1 C18 C17 109.16(12) . . ?
O1 C18 H18A 109.8 . . ?
C17 C18 H18A 109.8 . . ?
O1 C18 H18B 109.8 . . ?
C17 C18 H18B 109.8 . . ?
H18A C18 H18B 108.3 . . ?
O2 C19 H19A 109.5 . . ?
O2 C19 H19B 109.5 . . ?
H19A C19 H19B 109.5 . . ?
O2 C19 H19C 109.5 . . ?
H19A C19 H19C 109.5 . . ?
H19B C19 H19C 109.5 . . ?
O3 C20 H20A 109.5 . . ?
O3 C20 H20B 109.5 . . ?
H20A C20 H20B 109.5 . . ?
O3 C20 H20C 109.5 . . ?
H20A C20 H20C 109.5 . . ?
H20B C20 H20C 109.5 . . ?
C10 O1 C18 112.56(11) . . ?
C13 O2 C19 116.63(11) . . ?
C14 O3 C20 116.81(12) . . ?

loop_
_geom_bond_atom_site_label_1
_geom_bond_atom_site_label_2
_geom_bond_distance
_geom_bond_site_symmetry_2
_geom_bond_publ_flag
C1 C6 1.3917(19) . ?
C1 C2 1.393(2) . ?
C1 C9 1.5122(18) . ?
C2 C3 1.3909(19) . ?
C2 H2 0.9500 . ?
C3 C4 1.3907(19) . ?
C3 C7 1.498(2) . ?
C4 C5 1.3867(19) . ?
C4 H4 0.9500 . ?
C5 C6 1.3916(18) . ?
C5 C8 1.5001(19) . ?
C6 H6 0.9500 . ?
C7 F3 1.334(2) . ?
C7 F1 1.3352(19) . ?
C7 F2 1.338(2) . ?
C8 F4 1.324(2) . ?
C8 F5 1.3261(18) . ?
C8 F6 1.3299(18) . ?
C9 C10 1.5289(19) . ?
C9 H9A 0.9900 . ?
C9 H9B 0.9900 . ?
C10 O1 1.4265(16) . ?
C10 C11 1.5225(17) . ?
C10 H10 1.0000 . ?
C11 C16 1.3901(18) . ?
C11 C12 1.4064(18) . ?
C12 C13 1.3890(18) . ?
C12 H12 0.9500 . ?
C13 O2 1.3666(16) . ?
C13 C14 1.4093(19) . ?
C14 O3 1.3737(16) . ?
C14 C15 1.3803(19) . ?
C15 C16 1.4035(18) . ?
C15 H15 0.9500 . ?
C16 C17 1.5095(18) . ?
C17 C18 1.510(2) . ?
C17 H17A 0.9900 . ?
C17 H17B 0.9900 . ?
C18 O1 1.4269(17) . ?
C18 H18A 0.9900 . ?
C18 H18B 0.9900 . ?
C19 O2 1.4325(19) . ?
C19 H19A 0.9800 . ?
C19 H19B 0.9800 . ?
C19 H19C 0.9800 . ?
C20 O3 1.426(2) . ?
C20 H20A 0.9800 . ?
C20 H20B 0.9800 . ?
C20 H20C 0.9800 . ?

loop_
_geom_torsion_atom_site_label_1
_geom_torsion_atom_site_label_2
_geom_torsion_atom_site_label_3
_geom_torsion_atom_site_label_4
_geom_torsion
_geom_torsion_site_symmetry_1
_geom_torsion_site_symmetry_2
_geom_torsion_site_symmetry_3
_geom_torsion_site_symmetry_4
_geom_torsion_publ_flag
C6 C1 C2 C3 0.5(2) . . . . ?
C9 C1 C2 C3 -176.56(13) . . . . ?
C1 C2 C3 C4 0.1(2) . . . . ?
C1 C2 C3 C7 -177.08(14) . . . . ?
C2 C3 C4 C5 -0.9(2) . . . . ?
C7 C3 C4 C5 176.24(14) . . . . ?
C3 C4 C5 C6 1.2(2) . . . . ?
C3 C4 C5 C8 -175.64(13) . . . . ?
C4 C5 C6 C1 -0.7(2) . . . . ?
C8 C5 C6 C1 176.18(13) . . . . ?
C2 C1 C6 C5 -0.2(2) . . . . ?
C9 C1 C6 C5 176.83(13) . . . . ?
C4 C3 C7 F3 30.0(2) . . . . ?
C2 C3 C7 F3 -152.84(15) . . . . ?
C4 C3 C7 F1 150.03(15) . . . . ?
C2 C3 C7 F1 -32.8(2) . . . . ?
C4 C3 C7 F2 -90.98(18) . . . . ?
C2 C3 C7 F2 86.21(18) . . . . ?
C4 C5 C8 F4 100.69(17) . . . . ?
C6 C5 C8 F4 -76.23(18) . . . . ?
C4 C5 C8 F5 -19.8(2) . . . . ?
C6 C5 C8 F5 163.25(15) . . . . ?
C4 C5 C8 F6 -139.94(14) . . . . ?
C6 C5 C8 F6 43.14(19) . . . . ?
C6 C1 C9 C10 -93.87(16) . . . . ?
C2 C1 C9 C10 83.12(16) . . . . ?
C1 C9 C10 O1 58.38(15) . . . . ?
C1 C9 C10 C11 -178.78(11) . . . . ?
O1 C10 C11 C16 -9.21(18) . . . . ?
C9 C10 C11 C16 -127.87(14) . . . . ?
O1 C10 C11 C12 172.34(12) . . . . ?
C9 C10 C11 C12 53.68(17) . . . . ?
C16 C11 C12 C13 1.7(2) . . . . ?
C10 C11 C12 C13 -179.84(13) . . . . ?
C11 C12 C13 O2 179.83(13) . . . . ?
C11 C12 C13 C14 -0.9(2) . . . . ?
O2 C13 C14 O3 0.81(18) . . . . ?
C12 C13 C14 O3 -178.55(13) . . . . ?
O2 C13 C14 C15 179.09(13) . . . . ?
C12 C13 C14 C15 -0.3(2) . . . . ?
O3 C14 C15 C16 178.71(13) . . . . ?
C13 C14 C15 C16 0.6(2) . . . . ?
C12 C11 C16 C15 -1.3(2) . . . . ?
C10 C11 C16 C15 -179.79(12) . . . . ?
C12 C11 C16 C17 176.50(13) . . . . ?
C10 C11 C16 C17 -2.0(2) . . . . ?
C14 C15 C16 C11 0.2(2) . . . . ?
C14 C15 C16 C17 -177.63(13) . . . . ?
C11 C16 C17 C18 -20.21(18) . . . . ?
C15 C16 C17 C18 157.62(13) . . . . ?
C16 C17 C18 O1 54.44(16) . . . . ?
C11 C10 O1 C18 45.17(16) . . . . ?
C9 C10 O1 C18 168.39(12) . . . . ?
C17 C18 O1 C10 -70.05(15) . . . . ?
C12 C13 O2 C19 0.3(2) . . . . ?
C14 C13 O2 C19 -179.05(14) . . . . ?
C15 C14 O3 C20 -6.0(2) . . . . ?
C13 C14 O3 C20 172.19(14) . . . . ?
